data_4113720
loop_
_publ_author_name
'David S. McGuinness'
'Peter Wasserscheid'
'Wilhelm Keim'
'David Morgan'
'John T. Dixon'
'Annette Bollmann'
'Hulisani Maumela'
'Fiona Hess'
'Ulli Englert'

_publ_contact_author
;
      Ulli Englert
      Institut fuer Anorganische Chemie
      RWTH Aachen
      Prof.-Pirlet-Str.1
      52074 Aachen
      Germany
;
_publ_contact_author_email ullrich.englert@ac.rwth-aachen.de
_publ_contact_author_fax '(0241) 8092288'
_publ_contact_author_phone '(0241) 8094666'
_publ_section_title
;
 First Cr(III)-SNS Complexes and Their Use as Highly Efficient Catalysts
 for the Trimerization of Ethylene to 1-Hexene
;
_journal_name_full 'Journal of the American Chemical Society'
_journal_page_first 5272
_journal_page_last 5273
_journal_paper_doi 10.1021/ja034752f
_journal_volume 125
_journal_year 2003
_chemical_compound_source 'see paper'
_chemical_formula_sum 'C8 H19 Cl3 Cr N S2'
_chemical_formula_weight 412.77
_chemical_name_common ' ?'
_chemical_name_systematic ' ?'
_space_group_IT_number 14
_symmetry_cell_setting monoclinic
_symmetry_space_group_name_Hall '-P 2ybc'
_symmetry_space_group_name_H-M 'P 1 21/c 1'
_atom_sites_solution_hydrogens geom
_atom_sites_solution_primary direct
_atom_sites_solution_secondary difmap
_audit_creation_date 11-03-02
_audit_creation_method from_SDP_and_SHELX97
_cell_angle_alpha 90.00
_cell_angle_beta 90.790(11)
_cell_angle_gamma 90.00
_cell_formula_units_Z 4.00
_cell_length_a 7.6255(12)
_cell_length_b 13.059(5)
_cell_length_c 14.3703(10)
_cell_measurement_reflns_used 25
_cell_measurement_temperature 213
_cell_measurement_theta_max 17
_cell_measurement_theta_min 13
_cell_volume 1430.9(6)
_computing_cell_refinement CAD4_(Enraf-Nonius,_1977)
_computing_data_collection CAD4_(Enraf-Nonius,_1977)
_computing_data_reduction PROCESS_MolEN_(Fair,_1990)
_computing_structure_refinement 'SHELXL-97 (Sheldrick, 1997)'
_computing_structure_solution 'SHELXS-97 (Sheldrick, 1990)'
_diffrn_ambient_temperature 213
_diffrn_measured_fraction_theta_full .957
_diffrn_measured_fraction_theta_max .957
_diffrn_measurement_device Enraf_Nonius_CAD4
_diffrn_measurement_method \q/2\q
_diffrn_radiation_type Mo-K\a
_diffrn_radiation_wavelength 0.71073
_diffrn_reflns_av_R_equivalents 0.0204
_diffrn_reflns_av_sigmaI/netI 0.0163
_diffrn_reflns_limit_h_max 9
_diffrn_reflns_limit_h_min 0
_diffrn_reflns_limit_k_max 3
_diffrn_reflns_limit_k_min -16
_diffrn_reflns_limit_l_max 18
_diffrn_reflns_limit_l_min -18
_diffrn_reflns_number 4013
_diffrn_reflns_theta_full 26.97
_diffrn_reflns_theta_max 27.0
_diffrn_reflns_theta_min 2.1
_diffrn_standards_decay_% 0.84
_diffrn_standards_interval_time 120
_diffrn_standards_number 3
_exptl_absorpt_coefficient_mu 1.622
_exptl_absorpt_correction_T_max 0.641
_exptl_absorpt_correction_T_min 0.542
_exptl_absorpt_correction_type numerical
_exptl_crystal_colour 'dark blue'
_exptl_crystal_density_diffrn 1.633
_exptl_crystal_density_meas ?
_exptl_crystal_description 'rod  '
_exptl_crystal_F_000 724
_exptl_crystal_size_max 0.61
_exptl_crystal_size_mid 0.39
_exptl_crystal_size_min 0.38
_refine_diff_density_max .439
_refine_diff_density_min -.549
_refine_diff_density_rms .079
_refine_ls_extinction_method none
_refine_ls_goodness_of_fit_ref 1.074
_refine_ls_hydrogen_treatment mixed
_refine_ls_matrix_type full
_refine_ls_number_parameters 138
_refine_ls_number_reflns 3126
_refine_ls_number_restraints 0
_refine_ls_restrained_S_all 1.074
_refine_ls_R_factor_all 0.0351
_refine_ls_R_factor_gt 0.0309
_refine_ls_shift/su_max 0.001
_refine_ls_shift/su_mean 0.000
_refine_ls_structure_factor_coef Fsqd
_refine_ls_weighting_details 'w=1/[\s^2^(Fo^2^)+(0.0500P)^2^+0.9000P] where P=(Fo^2^+2Fc^2^)/3'
_refine_ls_weighting_scheme calc
_refine_ls_wR_factor_gt 0.0832
_refine_ls_wR_factor_ref 0.0857
_reflns_number_gt 2846
_reflns_number_total 3126
_reflns_threshold_expression >2sigma(I)
_cod_data_source_file ja034752fsi20030219_042353.cif
_cod_data_source_block DM4_080303
_cod_depositor_comments
;
The following automatic conversions were performed:

'_exptl_crystal_density_meas' value 'none' was changed to '?' - the
value is perceived as not measured.

Automatic conversion script
Id: cif_fix_values 3008 2015-01-20 13:52:24Z robertas 

The following automatic conversions were performed:

'_refine_ls_weighting_scheme' value 'calc
w=1/[\s^2^(Fo^2^)+(0.0500P)^2^+0.9000P] where P=(Fo^2^+2Fc^2^)/3' was
changed to 'calc'. New tag '_refine_ls_weighting_details' was
created. The value of the new tag was set to
'w=1/[\s^2^(Fo^2^)+(0.0500P)^2^+0.9000P] where P=(Fo^2^+2Fc^2^)/3'.

Automatic conversion script
Id: cif_fix_values 3143 2015-03-26 13:38:13Z robertas 
;
_cod_database_code 4113720

loop_
_symmetry_equiv_pos_as_xyz
'x, y, z'
'-x, y+1/2, -z+1/2'
'-x, -y, -z'
'x, -y-1/2, z-1/2'

loop_
_atom_site_label
_atom_site_type_symbol
_atom_site_fract_x
_atom_site_fract_y
_atom_site_fract_z
_atom_site_U_iso_or_equiv
_atom_site_adp_type
_atom_site_occupancy
_atom_site_calc_flag
_atom_site_refinement_flags
Cr Cr 0.62365(4) 0.28152(2) 0.16179(2) 0.01904(10) Uani 1 d .
Cl1 Cl 0.74049(7) 0.14363(4) 0.08493(4) 0.03254(14) Uani 1 d .
Cl2 Cl 0.76772(7) 0.40193(4) 0.07222(4) 0.02846(13) Uani 1 d .
Cl3 Cl 0.47111(7) 0.17432(4) 0.26043(4) 0.02895(13) Uani 1 d .
S1 S 0.37264(7) 0.30963(5) 0.05653(4) 0.02881(14) Uani 1 d .
S2 S 0.86927(7) 0.30737(4) 0.27159(4) 0.02529(13) Uani 1 d .
N N 0.5173(2) 0.40765(14) 0.23281(12) 0.0239(4) Uani 1 d .
H0 H 0.5612 0.4640 0.2040 0.029 Uiso 1 calc R
C1 C 0.2221(4) 0.1289(2) 0.0055(2) 0.0421(6) Uani 1 d .
H1A H 0.2156 0.1543 -0.0571 0.063 Uiso 1 calc R
H1B H 0.1310 0.0793 0.0147 0.063 Uiso 1 calc R
H1C H 0.3342 0.0973 0.0163 0.063 Uiso 1 calc R
C2 C 0.1993(3) 0.2162(2) 0.07255(17) 0.0356(5) Uani 1 d .
H2A H 0.2032 0.1906 0.1359 0.043 Uiso 1 calc R
H2B H 0.0861 0.2483 0.0619 0.043 Uiso 1 calc R
C3 C 0.2824(3) 0.4190(2) 0.11905(18) 0.0380(6) Uani 1 d .
H3A H 0.3289 0.4818 0.0930 0.046 Uiso 1 calc R
H3B H 0.1560 0.4201 0.1104 0.046 Uiso 1 calc R
C4 C 0.3256(3) 0.41534(19) 0.22168(17) 0.0335(5) Uani 1 d .
H4A H 0.2833 0.4768 0.2520 0.040 Uiso 1 calc R
H4B H 0.2695 0.3566 0.2499 0.040 Uiso 1 calc R
C5 C 0.5800(3) 0.41474(18) 0.33114(15) 0.0306(5) Uani 1 d .
H5A H 0.5396 0.3560 0.3661 0.037 Uiso 1 calc R
H5B H 0.5342 0.4762 0.3599 0.037 Uiso 1 calc R
C6 C 0.7767(3) 0.41770(19) 0.33141(16) 0.0330(5) Uani 1 d .
H6A H 0.8199 0.4189 0.3952 0.040 Uiso 1 calc R
H6B H 0.8153 0.4800 0.3012 0.040 Uiso 1 calc R
C7 C 0.8718(3) 0.21292(19) 0.36398(17) 0.0324(5) Uani 1 d .
H7A H 0.9033 0.2453 0.4226 0.039 Uiso 1 calc R
H7B H 0.7562 0.1829 0.3700 0.039 Uiso 1 calc R
C8 C 1.0023(4) 0.1315(2) 0.3415(2) 0.0487(7) Uani 1 d .
H8A H 0.9685 0.0983 0.2844 0.073 Uiso 1 calc R
H8B H 1.0061 0.0819 0.3909 0.073 Uiso 1 calc R
H8C H 1.1161 0.1618 0.3349 0.073 Uiso 1 calc R

loop_
_atom_site_aniso_label
_atom_site_aniso_U_11
_atom_site_aniso_U_22
_atom_site_aniso_U_33
_atom_site_aniso_U_23
_atom_site_aniso_U_13
_atom_site_aniso_U_12
Cr 0.01861(17) 0.01944(18) 0.01915(17) 0.00082(12) 0.00374(12) -0.00038(11)
Cl1 0.0366(3) 0.0253(3) 0.0361(3) -0.0061(2) 0.0124(2) 0.0009(2)
Cl2 0.0326(3) 0.0276(3) 0.0253(2) 0.0046(2) 0.0065(2) -0.0058(2)
Cl3 0.0279(3) 0.0285(3) 0.0306(3) 0.0057(2) 0.0074(2) -0.0043(2)
S1 0.0257(3) 0.0351(3) 0.0256(3) 0.0018(2) -0.0016(2) -0.0001(2)
S2 0.0214(2) 0.0301(3) 0.0243(3) 0.0028(2) 0.00130(19) 0.0000(2)
N 0.0241(9) 0.0238(9) 0.0239(9) -0.0007(7) 0.0039(7) 0.0027(7)
C1 0.0407(14) 0.0385(14) 0.0472(15) 0.0007(12) -0.0006(11) -0.0022(11)
C2 0.0239(10) 0.0483(15) 0.0347(12) -0.0008(11) 0.0002(9) -0.0066(10)
C3 0.0352(12) 0.0337(13) 0.0449(14) 0.0010(11) -0.0076(10) 0.0116(10)
C4 0.0269(11) 0.0328(12) 0.0410(13) -0.0044(10) 0.0039(9) 0.0081(9)
C5 0.0376(12) 0.0294(11) 0.0250(10) -0.0053(9) 0.0030(9) 0.0044(9)
C6 0.0378(12) 0.0307(12) 0.0305(11) -0.0049(9) -0.0039(9) 0.0003(10)
C7 0.0291(11) 0.0387(13) 0.0294(11) 0.0088(10) -0.0015(9) 0.0045(9)
C8 0.0379(14) 0.0340(14) 0.075(2) 0.0158(13) 0.0136(13) 0.0075(11)

loop_
_atom_type_symbol
_atom_type_description
_atom_type_scat_dispersion_real
_atom_type_scat_dispersion_imag
_atom_type_scat_source
C C .0033 .0016 'International Tables Vol C Tables 4.2.6.8 and 6.1.1.4'
H H .0000 .0000 'International Tables Vol C Tables 4.2.6.8 and 6.1.1.4'
Cl Cl .1484 .1585 'International Tables Vol C Tables 4.2.6.8 and 6.1.1.4'
Cr Cr .3209 .6236 'International Tables Vol C Tables 4.2.6.8 and 6.1.1.4'
N N .0061 .0033 'International Tables Vol C Tables 4.2.6.8 and 6.1.1.4'
S S .1246 .1234 'International Tables Vol C Tables 4.2.6.8 and 6.1.1.4'

loop_
_geom_angle_atom_site_label_1
_geom_angle_atom_site_label_2
_geom_angle_atom_site_label_3
_geom_angle
N Cr Cl1 179.71(5)
N Cr Cl3 88.64(6)
Cl1 Cr Cl3 91.25(3)
N Cr Cl2 85.82(6)
Cl1 Cr Cl2 94.29(3)
Cl3 Cr Cl2 174.40(2)
N Cr S1 83.07(5)
Cl1 Cr S1 97.20(2)
Cl3 Cr S1 94.23(2)
Cl2 Cr S1 85.86(2)
N Cr S2 82.90(5)
Cl1 Cr S2 96.85(2)
Cl3 Cr S2 94.29(2)
Cl2 Cr S2 84.28(2)
S1 Cr S2 163.38(3)
C2 S1 C3 100.55(13)
C2 S1 Cr 112.63(9)
C3 S1 Cr 96.32(8)
C7 S2 C6 101.10(12)
C7 S2 Cr 112.18(8)
C6 S2 Cr 96.58(8)
C4 N C5 113.83(17)
C4 N Cr 112.90(14)
C5 N Cr 112.84(13)
C4 N H0 105.4
C5 N H0 105.4
Cr N H0 105.4
C2 C1 H1A 109.5
C2 C1 H1B 109.5
H1A C1 H1B 109.5
C2 C1 H1C 109.5
H1A C1 H1C 109.5
H1B C1 H1C 109.5
C1 C2 S1 109.72(18)
C1 C2 H2A 109.7
S1 C2 H2A 109.7
C1 C2 H2B 109.7
S1 C2 H2B 109.7
H2A C2 H2B 108.2
C4 C3 S1 112.16(16)
C4 C3 H3A 109.2
S1 C3 H3A 109.2
C4 C3 H3B 109.2
S1 C3 H3B 109.2
H3A C3 H3B 107.9
N C4 C3 108.16(19)
N C4 H4A 110.1
C3 C4 H4A 110.1
N C4 H4B 110.1
C3 C4 H4B 110.1
H4A C4 H4B 108.4
N C5 C6 108.16(18)
N C5 H5A 110.1
C6 C5 H5A 110.1
N C5 H5B 110.1
C6 C5 H5B 110.1
H5A C5 H5B 108.4
C5 C6 S2 111.82(16)
C5 C6 H6A 109.3
S2 C6 H6A 109.3
C5 C6 H6B 109.3
S2 C6 H6B 109.3
H6A C6 H6B 107.9
C8 C7 S2 109.06(18)
C8 C7 H7A 109.9
S2 C7 H7A 109.9
C8 C7 H7B 109.9
S2 C7 H7B 109.9
H7A C7 H7B 108.3
C7 C8 H8A 109.5
C7 C8 H8B 109.5
H8A C8 H8B 109.5
C7 C8 H8C 109.5
H8A C8 H8C 109.5
H8B C8 H8C 109.5

loop_
_geom_bond_atom_site_label_1
_geom_bond_atom_site_label_2
_geom_bond_distance
Cr N 2.1059(18)
Cr Cl1 2.2985(8)
Cr Cl3 2.3167(7)
Cr Cl2 2.3184(7)
Cr S1 2.4508(7)
Cr S2 2.4556(7)
S1 C2 1.816(2)
S1 C3 1.827(3)
S2 C7 1.812(2)
S2 C6 1.825(2)
N C4 1.472(3)
N C5 1.488(3)
N H0 0.9100
C1 C2 1.504(4)
C1 H1A 0.9600
C1 H1B 0.9600
C1 H1C 0.9600
C2 H2A 0.9700
C2 H2B 0.9700
C3 C4 1.507(4)
C3 H3A 0.9700
C3 H3B 0.9700
C4 H4A 0.9700
C4 H4B 0.9700
C5 C6 1.500(3)
C5 H5A 0.9700
C5 H5B 0.9700
C6 H6A 0.9700
C6 H6B 0.9700
C7 C8 1.495(3)
C7 H7A 0.9700
C7 H7B 0.9700
C8 H8A 0.9600
C8 H8B 0.9600
C8 H8C 0.9600

loop_
_geom_torsion_atom_site_label_1
_geom_torsion_atom_site_label_2
_geom_torsion_atom_site_label_3
_geom_torsion_atom_site_label_4
_geom_torsion
N Cr S1 C2 -104.20(11)
Cl1 Cr S1 C2 75.71(9)
Cl3 Cr S1 C2 -16.09(9)
Cl2 Cr S1 C2 169.52(9)
S2 Cr S1 C2 -136.76(11)
N Cr S1 C3 0.03(10)
Cl1 Cr S1 C3 179.94(9)
Cl3 Cr S1 C3 88.14(10)
Cl2 Cr S1 C3 -86.26(9)
S2 Cr S1 C3 -32.53(12)
N Cr S2 C7 104.13(10)
Cl1 Cr S2 C7 -75.74(9)
Cl3 Cr S2 C7 16.04(9)
Cl2 Cr S2 C7 -169.39(9)
S1 Cr S2 C7 136.70(11)
N Cr S2 C6 -0.72(9)
Cl1 Cr S2 C6 179.41(8)
Cl3 Cr S2 C6 -88.81(9)
Cl2 Cr S2 C6 85.76(9)
S1 Cr S2 C6 31.85(11)
Cl1 Cr N C4 -133(10)
Cl3 Cr N C4 -64.98(15)
Cl2 Cr N C4 115.77(15)
S1 Cr N C4 29.44(14)
S2 Cr N C4 -159.48(15)
Cl1 Cr N C5 -2(10)
Cl3 Cr N C5 65.85(14)
Cl2 Cr N C5 -113.39(14)
S1 Cr N C5 160.28(14)
S2 Cr N C5 -28.64(14)
C3 S1 C2 C1 164.86(18)
Cr S1 C2 C1 -93.67(18)
C2 S1 C3 C4 85.9(2)
Cr S1 C3 C4 -28.58(19)
C5 N C4 C3 173.70(19)
Cr N C4 C3 -56.0(2)
S1 C3 C4 N 55.5(2)
C4 N C5 C6 -173.75(19)
Cr N C5 C6 55.9(2)
N C5 C6 S2 -56.2(2)
C7 S2 C6 C5 -84.54(18)
Cr S2 C6 C5 29.65(17)
C6 S2 C7 C8 -158.62(19)
Cr S2 C7 C8 99.48(19)
